data_4318831
loop_
_publ_author_name
'Jiang-Gao Mao'
'Zhike Wang'
'Abraham Clearfield'

_publ_section_title
;
 New Lead Inorganic-Organic Hybrid Microporous and Layered Materials:
 Synthesis, Properties, and Crystal Structures
;
_journal_name_full 'Inorganic Chemistry'
_journal_page_first 6106
_journal_page_last 6111
_journal_paper_doi 10.1021/ic020396a
_journal_volume 41
_journal_year 2002
_chemical_formula_sum 'C5 H9 N O8.5 P Pb2'
_chemical_formula_weight 664.48
_chemical_name_systematic
;
  ?
;
_space_group_IT_number 86
_symmetry_cell_setting tetragonal
_symmetry_space_group_name_Hall '-P 4bc'
_symmetry_space_group_name_H-M 'P 42/n :2'
_atom_sites_solution_hydrogens geom
_atom_sites_solution_primary direct
_atom_sites_solution_secondary difmap
_audit_creation_method SHELXL-97
_cell_angle_alpha 90.00
_cell_angle_beta 90.00
_cell_angle_gamma 90.00
_cell_formula_units_Z 8
_cell_length_a 17.317(7)
_cell_length_b 17.317(7)
_cell_length_c 7.507(5)
_cell_measurement_temperature 100(2)
_cell_volume 2251(2)
_computing_structure_refinement 'SHELXL-97 (Sheldrick, 1997)'
_computing_structure_solution 'SHELXS-97 (Sheldrick, 1990)'
_diffrn_ambient_temperature 100(2)
_diffrn_measured_fraction_theta_full 0.972
_diffrn_measured_fraction_theta_max 0.972
_diffrn_measurement_device_type 'Bruker Smart CCD'
_diffrn_measurement_method 'hemisphere, narrow frame method'
_diffrn_radiation_monochromator graphite
_diffrn_radiation_source 'fine-focus sealed tube'
_diffrn_radiation_type MoK\a
_diffrn_radiation_wavelength 0.71073
_diffrn_reflns_av_R_equivalents 0.1071
_diffrn_reflns_av_sigmaI/netI 0.0707
_diffrn_reflns_limit_h_max 22
_diffrn_reflns_limit_h_min -19
_diffrn_reflns_limit_k_max 20
_diffrn_reflns_limit_k_min -21
_diffrn_reflns_limit_l_max 9
_diffrn_reflns_limit_l_min -9
_diffrn_reflns_number 13225
_diffrn_reflns_theta_full 27.96
_diffrn_reflns_theta_max 27.96
_diffrn_reflns_theta_min 3.18
_diffrn_standards_decay_% <1.0%
_exptl_absorpt_coefficient_mu 30.054
_exptl_absorpt_correction_T_max 0.493
_exptl_absorpt_correction_T_min 0.230
_exptl_absorpt_correction_type empirical
_exptl_crystal_colour colorless
_exptl_crystal_density_diffrn 3.921
_exptl_crystal_density_method 'not measured'
_exptl_crystal_description prism
_exptl_crystal_F_000 2344
_exptl_crystal_size_max 0.20
_exptl_crystal_size_mid 0.06
_exptl_crystal_size_min 0.06
_refine_diff_density_max 5.665
_refine_diff_density_min -2.137
_refine_diff_density_rms 0.653
_refine_ls_extinction_method none
_refine_ls_goodness_of_fit_ref 1.067
_refine_ls_hydrogen_treatment mixed
_refine_ls_matrix_type full
_refine_ls_number_parameters 154
_refine_ls_number_reflns 2635
_refine_ls_number_restraints 0
_refine_ls_restrained_S_all 1.067
_refine_ls_R_factor_all 0.0823
_refine_ls_R_factor_gt 0.0553
_refine_ls_shift/su_max 0.001
_refine_ls_shift/su_mean 0.000
_refine_ls_structure_factor_coef Fsqd
_refine_ls_weighting_details 'calc w=1/[\s^2^(Fo^2^)+(0.0789P)^2^+0.0000P] where P=(Fo^2^+2Fc^2^)/3'
_refine_ls_weighting_scheme calc
_refine_ls_wR_factor_gt 0.1210
_refine_ls_wR_factor_ref 0.1374
_reflns_number_gt 1902
_reflns_number_total 2635
_reflns_threshold_expression >2sigma(I)
_cod_data_source_file ic020396a_1.cif
_cod_data_source_block maoc16
_cod_original_cell_volume 2251.1(19)
_cod_original_sg_symbol_H-M 'P 42/n'
_cod_original_formula_sum 'C5 H9 N O8.50 P Pb2'
_cod_database_code 4318831

loop_
_symmetry_equiv_pos_as_xyz
'x, y, z'
'-x+1/2, -y+1/2, z'
'-y, x+1/2, z+1/2'
'y+1/2, -x, z+1/2'
'-x, -y, -z'
'x-1/2, y-1/2, -z'
'y, -x-1/2, -z-1/2'
'-y-1/2, x, -z-1/2'

loop_
_atom_site_label
_atom_site_type_symbol
_atom_site_fract_x
_atom_site_fract_y
_atom_site_fract_z
_atom_site_U_iso_or_equiv
_atom_site_adp_type
_atom_site_occupancy
_atom_site_symmetry_multiplicity
_atom_site_calc_flag
_atom_site_refinement_flags
_atom_site_disorder_assembly
_atom_site_disorder_group
Pb1 Pb 0.22970(3) 0.37828(3) 0.43646(7) 0.01602(18) Uani 1 1 d . . .
Pb2 Pb -0.05658(3) 0.56472(3) 0.26833(7) 0.01431(17) Uani 1 1 d . . .
P1 P 0.2412(2) 0.4102(2) -0.0306(5) 0.0162(7) Uani 1 1 d . . .
C1 C 0.2212(9) 0.5019(7) 0.0754(16) 0.016(3) Uani 1 1 d . . .
H1A H 0.2435 0.5429 0.0042 0.019 Uiso 1 1 calc R . .
H1B H 0.1658 0.5097 0.0788 0.019 Uiso 1 1 calc R . .
C2 C 0.3340(8) 0.5257(8) 0.2574(16) 0.018(3) Uani 1 1 d . . .
H2A H 0.3405 0.5792 0.2216 0.022 Uiso 1 1 calc R . .
H2B H 0.3597 0.4935 0.1699 0.022 Uiso 1 1 calc R . .
C3 C 0.3715(8) 0.5138(8) 0.4369(18) 0.018(3) Uiso 1 1 d . . .
C4 C 0.2095(9) 0.5684(8) 0.356(2) 0.025(3) Uani 1 1 d . . .
H4A H 0.2129 0.6163 0.2897 0.030 Uiso 1 1 calc R . .
H4B H 0.2332 0.5766 0.4716 0.030 Uiso 1 1 calc R . .
C5 C 0.1255(8) 0.5472(8) 0.3813(17) 0.017(3) Uani 1 1 d . . .
N1 N 0.2522(6) 0.5071(6) 0.2596(14) 0.015(2) Uani 1 1 d . . .
O1 O 0.4322(5) 0.5497(6) 0.4739(12) 0.019(2) Uani 1 1 d . . .
O2 O 0.3402(5) 0.4647(5) 0.5405(12) 0.015(2) Uani 1 1 d . . .
O3 O 0.1109(5) 0.4777(5) 0.4101(12) 0.018(2) Uani 1 1 d . . .
O4 O 0.0777(6) 0.6020(5) 0.3794(13) 0.022(2) Uani 1 1 d . . .
O11 O 0.1935(5) 0.4078(5) -0.2017(12) 0.019(2) Uani 1 1 d . . .
O12 O 0.3286(5) 0.4060(5) -0.0633(12) 0.017(2) Uani 1 1 d . . .
O13 O 0.2201(5) 0.3486(6) 0.1068(12) 0.020(2) Uani 1 1 d . . .
O1W O 0.7500 0.2500 0.489(2) 0.030(4) Uani 1 2 d S . .
O2W O 0.6352(6) 0.2439(6) 0.7467(13) 0.027(3) Uani 1 1 d . . .

loop_
_atom_site_aniso_label
_atom_site_aniso_U_11
_atom_site_aniso_U_22
_atom_site_aniso_U_33
_atom_site_aniso_U_23
_atom_site_aniso_U_13
_atom_site_aniso_U_12
Pb1 0.0137(3) 0.0154(3) 0.0189(3) -0.00005(19) 0.00067(19) -0.00047(19)
Pb2 0.0143(3) 0.0129(3) 0.0158(3) 0.00011(18) 0.00045(18) 0.00012(18)
P1 0.0159(18) 0.0159(19) 0.0167(18) -0.0011(14) -0.0008(13) -0.0004(14)
C1 0.031(8) 0.005(6) 0.013(7) -0.001(5) -0.001(6) -0.004(6)
C2 0.028(8) 0.016(7) 0.010(6) -0.006(5) 0.004(5) 0.003(6)
C4 0.033(9) 0.016(7) 0.025(8) -0.005(6) 0.001(6) -0.002(6)
C5 0.027(8) 0.012(7) 0.012(7) -0.003(5) -0.002(5) 0.001(6)
N1 0.016(6) 0.013(6) 0.015(6) 0.000(4) -0.003(4) 0.003(5)
O1 0.013(5) 0.026(6) 0.018(5) 0.001(4) -0.002(4) -0.003(4)
O2 0.012(5) 0.013(5) 0.020(5) 0.003(4) -0.006(4) 0.001(4)
O3 0.017(5) 0.016(5) 0.021(5) 0.001(4) 0.007(4) -0.003(4)
O4 0.017(5) 0.016(5) 0.033(6) -0.004(4) 0.004(4) 0.009(4)
O11 0.015(5) 0.022(5) 0.020(5) 0.000(4) -0.006(4) 0.002(4)
O12 0.012(5) 0.012(5) 0.028(5) 0.002(4) 0.010(4) 0.002(4)
O13 0.024(6) 0.029(6) 0.007(5) -0.002(4) -0.004(4) 0.007(4)
O1W 0.028(9) 0.038(10) 0.023(8) 0.000 0.000 -0.008(7)
O2W 0.025(6) 0.025(6) 0.033(6) -0.006(5) -0.006(5) 0.006(5)

loop_
_atom_type_symbol
_atom_type_description
_atom_type_scat_dispersion_real
_atom_type_scat_dispersion_imag
_atom_type_scat_source
C C 0.0033 0.0016 'International Tables Vol C Tables 4.2.6.8 and 6.1.1.4'
H H 0.0000 0.0000 'International Tables Vol C Tables 4.2.6.8 and 6.1.1.4'
N N 0.0061 0.0033 'International Tables Vol C Tables 4.2.6.8 and 6.1.1.4'
O O 0.0106 0.0060 'International Tables Vol C Tables 4.2.6.8 and 6.1.1.4'
P P 0.1023 0.0942 'International Tables Vol C Tables 4.2.6.8 and 6.1.1.4'
Pb Pb -3.3944 10.1111 'International Tables Vol C Tables 4.2.6.8 and 6.1.1.4'

loop_
_geom_angle_atom_site_label_1
_geom_angle_atom_site_label_2
_geom_angle_atom_site_label_3
_geom_angle
_geom_angle_site_symmetry_1
_geom_angle_site_symmetry_3
_geom_angle_publ_flag
O13 Pb1 O2 117.8(3) . . ?
O13 Pb1 N1 71.8(3) . . ?
O2 Pb1 N1 63.0(3) . . ?
O13 Pb1 O12 103.0(3) . 8_656 ?
O2 Pb1 O12 137.6(3) . 8_656 ?
N1 Pb1 O12 125.7(3) . 8_656 ?
O13 Pb1 O3 90.5(3) . . ?
O2 Pb1 O3 102.8(3) . . ?
N1 Pb1 O3 62.1(3) . . ?
O12 Pb1 O3 63.9(3) 8_656 . ?
O13 Pb1 O13 78.7(3) . 7_566 ?
O2 Pb1 O13 80.5(3) . 7_566 ?
N1 Pb1 O13 111.3(3) . 7_566 ?
O12 Pb1 O13 120.7(3) 8_656 7_566 ?
O3 Pb1 O13 168.9(3) . 7_566 ?
O12 Pb2 O2 83.4(3) 4_465 4_464 ?
O12 Pb2 O11 71.9(3) 4_465 5_565 ?
O2 Pb2 O11 82.6(3) 4_464 5_565 ?
O12 Pb2 O4 82.9(3) 4_465 . ?
O2 Pb2 O4 85.4(3) 4_464 . ?
O11 Pb2 O4 153.1(3) 5_565 . ?
O12 Pb2 O3 68.5(3) 4_465 5_566 ?
O2 Pb2 O3 151.5(3) 4_464 5_566 ?
O11 Pb2 O3 84.2(3) 5_565 5_566 ?
O4 Pb2 O3 95.4(3) . 5_566 ?
O13 P1 O11 114.8(6) . . ?
O13 P1 O12 108.0(5) . . ?
O11 P1 O12 113.4(5) . . ?
O13 P1 C1 105.6(6) . . ?
O11 P1 C1 106.9(6) . . ?
O12 P1 C1 107.6(6) . . ?
N1 C1 P1 113.2(9) . . ?
N1 C2 C3 112.3(11) . . ?
O1 C3 O2 123.6(12) . . ?
O1 C3 C2 119.4(12) . . ?
O2 C3 C2 117.0(12) . . ?
N1 C4 C5 111.5(11) . . ?
O3 C5 O4 126.5(13) . . ?
O3 C5 C4 116.8(12) . . ?
O4 C5 C4 116.6(12) . . ?
C2 N1 C4 109.4(11) . . ?
C2 N1 C1 110.8(10) . . ?
C4 N1 C1 108.6(10) . . ?
C2 N1 Pb1 109.8(8) . . ?
C4 N1 Pb1 106.7(8) . . ?
C1 N1 Pb1 111.4(8) . . ?
C3 O2 Pb2 104.2(8) . 3_655 ?
C3 O2 Pb1 121.6(8) . . ?
Pb2 O2 Pb1 130.0(4) 3_655 . ?
C5 O3 Pb1 118.3(9) . . ?
C5 O3 Pb2 119.3(8) . 5_566 ?
Pb1 O3 Pb2 91.5(3) . 5_566 ?
C5 O4 Pb2 114.3(9) . . ?
P1 O11 Pb2 133.2(5) . 5_565 ?
P1 O12 Pb2 148.7(6) . 3_654 ?
P1 O12 Pb1 107.6(4) . 7_566 ?
Pb2 O12 Pb1 100.5(3) 3_654 7_566 ?
P1 O13 Pb1 120.2(5) . . ?
P1 O13 Pb1 127.1(5) . 8_656 ?
Pb1 O13 Pb1 108.3(4) . 8_656 ?

loop_
_geom_bond_atom_site_label_1
_geom_bond_atom_site_label_2
_geom_bond_distance
_geom_bond_site_symmetry_2
_geom_bond_publ_flag
Pb1 O13 2.533(9) . ?
Pb1 O2 2.551(9) . ?
Pb1 N1 2.625(11) . ?
Pb1 O12 2.677(9) 8_656 ?
Pb1 O3 2.690(10) . ?
Pb1 O13 2.693(10) 7_566 ?
Pb2 O12 2.331(9) 4_465 ?
Pb2 O2 2.403(9) 4_464 ?
Pb2 O11 2.469(9) 5_565 ?
Pb2 O4 2.553(10) . ?
Pb2 O3 2.693(9) 5_566 ?
P1 O13 1.528(11) . ?
P1 O11 1.528(10) . ?
P1 O12 1.534(9) . ?
P1 C1 1.808(13) . ?
C1 N1 1.485(16) . ?
C2 N1 1.453(17) . ?
C2 C3 1.510(18) . ?
C3 O1 1.253(16) . ?
C3 O2 1.273(16) . ?
C4 N1 1.482(17) . ?
C4 C5 1.51(2) . ?
C5 O3 1.248(16) . ?
C5 O4 1.261(16) . ?
O2 Pb2 2.403(9) 3_655 ?
O3 Pb2 2.693(9) 5_566 ?
O11 Pb2 2.469(9) 5_565 ?
O12 Pb2 2.331(9) 3_654 ?
O12 Pb1 2.677(9) 7_566 ?
O13 Pb1 2.693(10) 8_656 ?
